data_7200203
loop_
_publ_author_name
'Ramana, C. V.'
'Chatterjee, Soumitra'
'Durugkar, Kulbhushan A.'
'Gonnade, Rajesh G.'

_publ_section_title
;
 &#x201C;Click&#x201D; synthesis of isomeric compounds for assessing
 the efficiency of the bifurcated Br&#x22EF;NO2 synthon
;
_journal_issue 1
_journal_name_full CrystEngComm
_journal_page_first 143
_journal_paper_doi 10.1039/b809985e
_journal_volume 11
_journal_year 2009
_chemical_formula_moiety 'C14 H9 Br N4 O2'
_chemical_formula_sum 'C14 H9 Br N4 O2'
_chemical_formula_weight 345.16
_chemical_name_systematic
;
?
;
_space_group_IT_number 14
_symmetry_cell_setting monoclinic
_symmetry_space_group_name_Hall '-P 2ybc'
_symmetry_space_group_name_H-M 'P 1 21/c 1'
_atom_sites_solution_hydrogens geom
_atom_sites_solution_primary direct
_atom_sites_solution_secondary difmap
_audit_creation_method SHELXL-97
_cell_angle_alpha 90.00
_cell_angle_beta 90.391(2)
_cell_angle_gamma 90.00
_cell_formula_units_Z 4
_cell_length_a 7.5222(8)
_cell_length_b 14.1697(15)
_cell_length_c 13.0479(14)
_cell_measurement_reflns_used 2112
_cell_measurement_temperature 297(2)
_cell_measurement_theta_max 23.88
_cell_measurement_theta_min 2.71
_cell_volume 1390.7(3)
_computing_cell_refinement 'SAINT (Bruker, 2003)'
_computing_data_collection 'SMART (Bruker, 2003)'
_computing_data_reduction SAINT
_computing_molecular_graphics 'ORTEP-3 (Farrugia, 1997) and Mercury (Macrae et al., 2006)'
_computing_publication_material 'SHELXTL (Bruker, 2003)'
_computing_structure_refinement 'SHELXL97 (Sheldrick, 1997)'
_computing_structure_solution 'SHELXS97 (Sheldrick, 1997)'
_diffrn_ambient_temperature 297(2)
_diffrn_measured_fraction_theta_full 0.998
_diffrn_measured_fraction_theta_max 0.998
_diffrn_measurement_device 'Bruker Smart APEX'
_diffrn_measurement_device_type 'CCD Area Detector'
_diffrn_measurement_method 'Phi and Omega Scan'
_diffrn_radiation_monochromator graphite
_diffrn_radiation_source 'fine-focus sealed tube'
_diffrn_radiation_type MoK\a
_diffrn_radiation_wavelength 0.71073
_diffrn_reflns_av_R_equivalents 0.0258
_diffrn_reflns_av_sigmaI/netI 0.0299
_diffrn_reflns_limit_h_max 8
_diffrn_reflns_limit_h_min -8
_diffrn_reflns_limit_k_max 14
_diffrn_reflns_limit_k_min -16
_diffrn_reflns_limit_l_max 15
_diffrn_reflns_limit_l_min -15
_diffrn_reflns_number 7835
_diffrn_reflns_theta_full 25.00
_diffrn_reflns_theta_max 25.00
_diffrn_reflns_theta_min 2.71
_exptl_absorpt_coefficient_mu 2.965
_exptl_absorpt_correction_T_max 0.7888
_exptl_absorpt_correction_T_min 0.1800
_exptl_absorpt_correction_type multi-scan
_exptl_absorpt_process_details 'bruker sadabs'
_exptl_crystal_colour red
_exptl_crystal_density_diffrn 1.649
_exptl_crystal_density_method 'not measured'
_exptl_crystal_description needle
_exptl_crystal_F_000 688
_exptl_crystal_size_max 0.88
_exptl_crystal_size_mid 0.13
_exptl_crystal_size_min 0.08
_refine_diff_density_max 0.489
_refine_diff_density_min -0.444
_refine_diff_density_rms 0.057
_refine_ls_extinction_method none
_refine_ls_goodness_of_fit_ref 1.041
_refine_ls_hydrogen_treatment constr
_refine_ls_matrix_type full
_refine_ls_number_parameters 190
_refine_ls_number_reflns 2434
_refine_ls_number_restraints 0
_refine_ls_restrained_S_all 1.041
_refine_ls_R_factor_all 0.0547
_refine_ls_R_factor_gt 0.0387
_refine_ls_shift/su_max 0.001
_refine_ls_shift/su_mean 0.000
_refine_ls_structure_factor_coef Fsqd
_refine_ls_weighting_details 'calc w=1/[\s^2^(Fo^2^)+(0.0487P)^2^+0.6891P] where P=(Fo^2^+2Fc^2^)/3'
_refine_ls_weighting_scheme calc
_refine_ls_wR_factor_gt 0.0958
_refine_ls_wR_factor_ref 0.1033
_reflns_number_gt 1859
_reflns_number_total 2434
_reflns_threshold_expression >2sigma(I)
_cod_data_source_file b809985e.txt
_cod_data_source_block 18
_cod_depositor_comments
;
The following automatic conversions were performed:
'_symmetry_cell_setting' value 'Monoclinic' changed to 'monoclinic'
according to '/home/saulius/struct/CIF-dictionaries/cif_core.dic'
dictionary named 'cif_core.dic' version 2.4.1 from 2010-06-29.

Automatic conversion script
Id: cif_fix_enum 1527 2010-12-29 10:47:43Z saulius 
;
_cod_original_sg_symbol_H-M 'p 21/c'
_cod_database_code 7200203

loop_
_symmetry_equiv_pos_as_xyz
'x, y, z'
'-x, y+1/2, -z+1/2'
'-x, -y, -z'
'x, -y-1/2, z-1/2'

loop_
_atom_site_label
_atom_site_type_symbol
_atom_site_fract_x
_atom_site_fract_y
_atom_site_fract_z
_atom_site_U_iso_or_equiv
_atom_site_adp_type
_atom_site_occupancy
_atom_site_symmetry_multiplicity
_atom_site_calc_flag
_atom_site_refinement_flags
_atom_site_disorder_assembly
_atom_site_disorder_group
Br1 Br 0.73011(7) 0.08413(3) 0.54878(3) 0.0877(2) Uani 1 1 d . . .
O1 O 0.9805(4) 0.95279(19) 0.6997(2) 0.0882(8) Uani 1 1 d . . .
O2 O 1.0472(3) 0.85450(18) 0.81932(18) 0.0741(7) Uani 1 1 d . . .
N1 N 0.7483(3) 0.57385(15) 0.48822(17) 0.0396(5) Uani 1 1 d . . .
N2 N 0.6644(4) 0.59087(17) 0.39803(18) 0.0534(7) Uani 1 1 d . . .
N3 N 0.6213(3) 0.50940(18) 0.35888(18) 0.0544(6) Uani 1 1 d . . .
N4 N 0.9887(4) 0.8730(2) 0.7343(2) 0.0594(7) Uani 1 1 d . . .
C1 C 0.7567(4) 0.48031(19) 0.5053(2) 0.0424(6) Uani 1 1 d . . .
H1 H 0.8071 0.4502 0.5618 0.051 Uiso 1 1 calc R . .
C2 C 0.6765(4) 0.43896(19) 0.4234(2) 0.0408(6) Uani 1 1 d . . .
C3 C 0.6475(3) 0.3385(2) 0.4005(2) 0.0432(7) Uani 1 1 d . . .
C4 C 0.5778(4) 0.3104(2) 0.3063(2) 0.0555(8) Uani 1 1 d . . .
H4 H 0.5481 0.3554 0.2573 0.067 Uiso 1 1 calc R . .
C5 C 0.5527(4) 0.2157(3) 0.2855(3) 0.0646(9) Uani 1 1 d . . .
H5 H 0.5058 0.1977 0.2223 0.078 Uiso 1 1 calc R . .
C6 C 0.5955(4) 0.1476(2) 0.3562(3) 0.0624(9) Uani 1 1 d . . .
H6 H 0.5785 0.0840 0.3417 0.075 Uiso 1 1 calc R . .
C7 C 0.6645(4) 0.1759(2) 0.4497(2) 0.0548(8) Uani 1 1 d . . .
C8 C 0.6896(4) 0.2702(2) 0.4726(2) 0.0465(7) Uani 1 1 d . . .
H8 H 0.7347 0.2877 0.5364 0.056 Uiso 1 1 calc R . .
C9 C 0.8093(3) 0.64938(18) 0.55042(19) 0.0388(6) Uani 1 1 d . . .
C10 C 0.8796(4) 0.6309(2) 0.6466(2) 0.0465(7) Uani 1 1 d . . .
H10 H 0.8867 0.5691 0.6705 0.056 Uiso 1 1 calc R . .
C11 C 0.9392(4) 0.7045(2) 0.7071(2) 0.0502(7) Uani 1 1 d . . .
H11 H 0.9880 0.6931 0.7716 0.060 Uiso 1 1 calc R . .
C12 C 0.9251(4) 0.7948(2) 0.6701(2) 0.0460(7) Uani 1 1 d . . .
C13 C 0.8557(4) 0.8144(2) 0.5744(2) 0.0518(7) Uani 1 1 d . . .
H13 H 0.8484 0.8763 0.5510 0.062 Uiso 1 1 calc R . .
C14 C 0.7978(4) 0.7414(2) 0.5145(2) 0.0471(7) Uani 1 1 d . . .
H14 H 0.7506 0.7533 0.4497 0.057 Uiso 1 1 calc R . .

loop_
_atom_site_aniso_label
_atom_site_aniso_U_11
_atom_site_aniso_U_22
_atom_site_aniso_U_33
_atom_site_aniso_U_23
_atom_site_aniso_U_13
_atom_site_aniso_U_12
Br1 0.1329(4) 0.0404(2) 0.0898(3) 0.00560(17) -0.0015(3) -0.0011(2)
O1 0.129(2) 0.0466(15) 0.0888(18) -0.0172(14) -0.0241(16) -0.0047(15)
O2 0.0840(17) 0.0776(18) 0.0603(15) -0.0237(12) -0.0214(13) -0.0003(13)
N1 0.0447(13) 0.0380(13) 0.0360(12) 0.0022(10) -0.0081(9) -0.0005(10)
N2 0.0711(17) 0.0446(15) 0.0443(14) 0.0051(11) -0.0208(12) -0.0032(12)
N3 0.0682(16) 0.0478(15) 0.0468(14) 0.0007(12) -0.0177(12) -0.0033(13)
N4 0.0600(16) 0.0555(18) 0.0625(18) -0.0196(14) -0.0053(13) 0.0004(14)
C1 0.0492(16) 0.0329(15) 0.0450(15) 0.0004(12) -0.0100(12) 0.0025(12)
C2 0.0385(15) 0.0422(16) 0.0415(15) -0.0013(12) -0.0067(12) 0.0016(12)
C3 0.0392(15) 0.0434(17) 0.0470(16) -0.0106(13) -0.0012(12) -0.0018(12)
C4 0.0571(19) 0.057(2) 0.0522(17) -0.0105(15) -0.0108(14) -0.0011(15)
C5 0.064(2) 0.069(2) 0.060(2) -0.0284(18) -0.0101(16) -0.0059(17)
C6 0.062(2) 0.0490(19) 0.076(2) -0.0230(18) 0.0018(17) -0.0100(16)
C7 0.0591(19) 0.0402(17) 0.065(2) -0.0073(15) 0.0032(15) -0.0024(14)
C8 0.0512(17) 0.0404(17) 0.0477(16) -0.0064(13) -0.0044(13) -0.0036(13)
C9 0.0402(15) 0.0348(14) 0.0413(14) -0.0017(12) -0.0061(11) 0.0011(12)
C10 0.0554(17) 0.0382(16) 0.0457(16) 0.0013(13) -0.0100(13) 0.0017(13)
C11 0.0545(18) 0.0529(19) 0.0430(15) -0.0049(14) -0.0121(13) 0.0039(14)
C12 0.0472(16) 0.0406(17) 0.0503(17) -0.0111(13) -0.0033(13) 0.0014(13)
C13 0.0646(19) 0.0373(16) 0.0533(17) -0.0014(14) -0.0065(14) 0.0023(14)
C14 0.0597(18) 0.0384(16) 0.0432(15) 0.0019(13) -0.0130(13) 0.0008(14)

loop_
_atom_type_symbol
_atom_type_description
_atom_type_scat_dispersion_real
_atom_type_scat_dispersion_imag
_atom_type_scat_source
C C 0.0033 0.0016 'International Tables Vol C Tables 4.2.6.8 and 6.1.1.4'
H H 0.0000 0.0000 'International Tables Vol C Tables 4.2.6.8 and 6.1.1.4'
N N 0.0061 0.0033 'International Tables Vol C Tables 4.2.6.8 and 6.1.1.4'
O O 0.0106 0.0060 'International Tables Vol C Tables 4.2.6.8 and 6.1.1.4'
Br Br -0.2901 2.4595 'International Tables Vol C Tables 4.2.6.8 and 6.1.1.4'

loop_
_geom_angle_atom_site_label_1
_geom_angle_atom_site_label_2
_geom_angle_atom_site_label_3
_geom_angle
_geom_angle_site_symmetry_1
_geom_angle_site_symmetry_3
_geom_angle_publ_flag
C1 N1 N2 109.9(2) . . ?
C1 N1 C9 129.3(2) . . ?
N2 N1 C9 120.7(2) . . ?
N3 N2 N1 107.3(2) . . ?
N2 N3 C2 109.4(2) . . ?
O1 N4 O2 123.6(3) . . ?
O1 N4 C12 118.3(3) . . ?
O2 N4 C12 118.1(3) . . ?
N1 C1 C2 105.9(2) . . ?
C1 C2 N3 107.5(2) . . ?
C1 C2 C3 130.0(2) . . ?
N3 C2 C3 122.5(2) . . ?
C8 C3 C4 118.8(3) . . ?
C8 C3 C2 120.4(2) . . ?
C4 C3 C2 120.8(3) . . ?
C5 C4 C3 120.2(3) . . ?
C6 C5 C4 121.3(3) . . ?
C5 C6 C7 118.3(3) . . ?
C8 C7 C6 121.5(3) . . ?
C8 C7 Br1 118.7(2) . . ?
C6 C7 Br1 119.8(2) . . ?
C7 C8 C3 119.9(3) . . ?
C10 C9 C14 120.5(2) . . ?
C10 C9 N1 119.8(2) . . ?
C14 C9 N1 119.8(2) . . ?
C11 C10 C9 119.7(3) . . ?
C12 C11 C10 118.7(3) . . ?
C11 C12 C13 122.3(3) . . ?
C11 C12 N4 118.7(3) . . ?
C13 C12 N4 119.0(3) . . ?
C14 C13 C12 118.9(3) . . ?
C13 C14 C9 119.9(3) . . ?

loop_
_geom_bond_atom_site_label_1
_geom_bond_atom_site_label_2
_geom_bond_distance
_geom_bond_site_symmetry_2
_geom_bond_publ_flag
Br1 C7 1.897(3) . ?
O1 N4 1.218(4) . ?
O2 N4 1.220(3) . ?
N1 C1 1.346(3) . ?
N1 N2 1.353(3) . ?
N1 C9 1.418(3) . ?
N2 N3 1.303(3) . ?
N3 C2 1.368(4) . ?
N4 C12 1.467(4) . ?
C1 C2 1.357(4) . ?
C2 C3 1.470(4) . ?
C3 C8 1.386(4) . ?
C3 C4 1.391(4) . ?
C4 C5 1.382(5) . ?
C5 C6 1.372(5) . ?
C6 C7 1.382(4) . ?
C7 C8 1.381(4) . ?
C9 C10 1.384(4) . ?
C9 C14 1.388(4) . ?
C10 C11 1.381(4) . ?
C11 C12 1.372(4) . ?
C12 C13 1.378(4) . ?
C13 C14 1.366(4) . ?

loop_
_geom_hbond_atom_site_label_D
_geom_hbond_atom_site_label_H
_geom_hbond_atom_site_label_A
_geom_hbond_distance_DH
_geom_hbond_distance_HA
_geom_hbond_distance_DA
_geom_hbond_angle_DHA
_geom_hbond_site_symmetry_A
C5 H5 N2 0.93 2.52 3.387(4) 154.6 2_645
C1 H1 O2 0.93 2.33 3.247(3) 169.3 2_746
C8 H8 O2 0.93 2.66 3.556(4) 161.2 2_746
C10 H10 O1 0.93 2.56 3.387(4) 148.0 2_746

loop_
_geom_torsion_atom_site_label_1
_geom_torsion_atom_site_label_2
_geom_torsion_atom_site_label_3
_geom_torsion_atom_site_label_4
_geom_torsion
_geom_torsion_site_symmetry_1
_geom_torsion_site_symmetry_2
_geom_torsion_site_symmetry_3
_geom_torsion_site_symmetry_4
_geom_torsion_publ_flag
C1 N1 N2 N3 -0.2(3) . . . . ?
C9 N1 N2 N3 -178.9(2) . . . . ?
N1 N2 N3 C2 0.1(3) . . . . ?
N2 N1 C1 C2 0.2(3) . . . . ?
C9 N1 C1 C2 178.8(3) . . . . ?
N1 C1 C2 N3 -0.2(3) . . . . ?
N1 C1 C2 C3 179.8(3) . . . . ?
N2 N3 C2 C1 0.1(3) . . . . ?
N2 N3 C2 C3 -179.9(3) . . . . ?
C1 C2 C3 C8 6.5(5) . . . . ?
N3 C2 C3 C8 -173.5(3) . . . . ?
C1 C2 C3 C4 -173.3(3) . . . . ?
N3 C2 C3 C4 6.7(4) . . . . ?
C8 C3 C4 C5 -0.4(4) . . . . ?
C2 C3 C4 C5 179.4(3) . . . . ?
C3 C4 C5 C6 -0.1(5) . . . . ?
C4 C5 C6 C7 0.2(5) . . . . ?
C5 C6 C7 C8 0.3(5) . . . . ?
C5 C6 C7 Br1 -178.7(2) . . . . ?
C6 C7 C8 C3 -0.9(5) . . . . ?
Br1 C7 C8 C3 178.2(2) . . . . ?
C4 C3 C8 C7 0.9(4) . . . . ?
C2 C3 C8 C7 -178.9(3) . . . . ?
C1 N1 C9 C10 -4.5(4) . . . . ?
N2 N1 C9 C10 173.9(3) . . . . ?
C1 N1 C9 C14 175.6(3) . . . . ?
N2 N1 C9 C14 -5.9(4) . . . . ?
C14 C9 C10 C11 -0.2(4) . . . . ?
N1 C9 C10 C11 179.9(3) . . . . ?
C9 C10 C11 C12 0.7(4) . . . . ?
C10 C11 C12 C13 -0.9(4) . . . . ?
C10 C11 C12 N4 -179.9(3) . . . . ?
O1 N4 C12 C11 177.9(3) . . . . ?
O2 N4 C12 C11 -2.0(4) . . . . ?
O1 N4 C12 C13 -1.2(4) . . . . ?
O2 N4 C12 C13 178.9(3) . . . . ?
C11 C12 C13 C14 0.5(5) . . . . ?
N4 C12 C13 C14 179.5(3) . . . . ?
C12 C13 C14 C9 0.0(5) . . . . ?
C10 C9 C14 C13 -0.1(5) . . . . ?
N1 C9 C14 C13 179.7(3) . . . . ?
